data_4330719
loop_
_publ_author_name
'Fergus R. Knight'
'Rebecca A. M. Randall'
'Kasun S. Athukorala Arachchige'
'Lucy Wakefield'
'John M. Griffin'
'Sharon E. Ashbrook'
'Michael B\"uhl'
'Alexandra M. Z. Slawin'
'J. Derek Woollins'

_publ_contact_author_email frk@st-and.ac.uk
_publ_contact_author_name 'F R KNIGHT'
_publ_section_title
;
 Noncovalent Interactions in Peri-Substituted Chalconium Acenaphthene and
 Naphthalene Salts: A Combined Experimental, Crystallographic,
 Computational, and Solid-State NMR Study
;
_journal_name_full 'Inorganic Chemistry'
_journal_page_first 11087
_journal_page_last 11097
_journal_paper_doi 10.1021/ic301627y
_journal_volume 51
_journal_year 2012
_chemical_formula_moiety 'C26 H21 F3 O3 S Se2'
_chemical_formula_sum 'C26 H21 F3 O3 S Se2'
_chemical_formula_weight 628.43
_space_group_IT_number 2
_symmetry_cell_setting triclinic
_symmetry_Int_Tables_number 2
_symmetry_space_group_name_Hall '-P 1'
_symmetry_space_group_name_H-M 'P -1'
_atom_sites_solution_hydrogens geom
_atom_sites_solution_primary direct
_atom_sites_solution_secondary difmap
_cell_angle_alpha 96.835(12)
_cell_angle_beta 90.179(5)
_cell_angle_gamma 95.629(15)
_cell_formula_units_Z 2
_cell_length_a 7.899(6)
_cell_length_b 10.835(8)
_cell_length_c 14.431(11)
_cell_measurement_reflns_used 3003
_cell_measurement_temperature 125
_cell_measurement_theta_max 32.58
_cell_measurement_theta_min 1.42
_cell_volume 1220.3(16)
_computing_cell_refinement 'CrystalClear-SM Expert 2.0 r6'
_computing_data_collection 'CrystalClear-SM Expert 2.0 r6 (Rigaku, 2010)'
_computing_data_reduction 'CrystalClear-SM Expert 2.0 r6'
_computing_molecular_graphics 'CrystalStructure 4.0'
_computing_publication_material 'CrystalStructure 4.0 (Rigaku, 2010)'
_computing_structure_refinement 'SHELXL97 (Sheldrick, 2008)'
_computing_structure_solution 'SHELXS97 (Sheldrick, 2008)'
_diffrn_ambient_temperature 125
_diffrn_detector_area_resol_mean 13.653
_diffrn_measured_fraction_theta_full 0.997
_diffrn_measured_fraction_theta_max 0.898
_diffrn_measurement_device_type 'Rigaku SCX mini'
_diffrn_measurement_method \w
_diffrn_radiation_type 'Mo K\a'
_diffrn_radiation_wavelength 0.71075
_diffrn_reflns_av_R_equivalents 0.0604
_diffrn_reflns_limit_h_max 11
_diffrn_reflns_limit_h_min -11
_diffrn_reflns_limit_k_max 16
_diffrn_reflns_limit_k_min -16
_diffrn_reflns_limit_l_max 21
_diffrn_reflns_limit_l_min -21
_diffrn_reflns_number 15920
_diffrn_reflns_theta_full 25.00
_diffrn_reflns_theta_max 32.33
_diffrn_standards_number 0
_exptl_absorpt_coefficient_mu 3.166
_exptl_absorpt_correction_T_max 0.531
_exptl_absorpt_correction_T_min 0.368
_exptl_absorpt_correction_type multi-scan
_exptl_absorpt_process_details 'REQAB (Rigaku, 1998)'
_exptl_crystal_colour colorless
_exptl_crystal_density_diffrn 1.710
_exptl_crystal_description prism
_exptl_crystal_F_000 624.00
_exptl_crystal_size_max 0.200
_exptl_crystal_size_mid 0.200
_exptl_crystal_size_min 0.200
_refine_diff_density_max 1.370
_refine_diff_density_min -0.970
_refine_ls_extinction_method none
_refine_ls_goodness_of_fit_ref 1.057
_refine_ls_hydrogen_treatment constr
_refine_ls_number_parameters 316
_refine_ls_number_reflns 7818
_refine_ls_number_restraints 0
_refine_ls_R_factor_gt 0.0598
_refine_ls_shift/su_max 0.001
_refine_ls_structure_factor_coef Fsqd
_refine_ls_weighting_details 'w = 1/[\s^2^(Fo^2^)+(0.0367P)^2^+2.0881P] where P=(Fo^2^+2Fc^2^)/3'
_refine_ls_weighting_scheme calc
_refine_ls_wR_factor_ref 0.1449
_reflns_number_gt 4592
_reflns_number_total 7818
_reflns_threshold_expression F^2^>2.0\s(F^2^)
_cod_data_source_file ic301627y_si_001_03.cif
_cod_data_source_block Ferg92-1off
_cod_original_cell_volume 1220.3(15)
_cod_database_code 4330719

loop_
_symmetry_equiv_pos_site_id
_symmetry_equiv_pos_as_xyz
1 +X,+Y,+Z
2 -X,-Y,-Z

loop_
_atom_site_label
_atom_site_type_symbol
_atom_site_fract_x
_atom_site_fract_y
_atom_site_fract_z
_atom_site_U_iso_or_equiv
_atom_site_adp_type
_atom_site_occupancy
_atom_site_symmetry_multiplicity
_atom_site_calc_flag
_atom_site_refinement_flags
Se1 Se 0.25406(5) 0.59506(4) 0.16336(3) 0.02430(12) Uani 1.0 2 d .
Se2 Se 0.37347(6) 0.86029(5) 0.28635(4) 0.03585(15) Uani 1.0 2 d .
S1 S 0.63512(16) 0.32371(12) 0.12278(9) 0.0332(3) Uani 1.0 2 d .
F1 F 0.3861(5) 0.1455(4) 0.0890(3) 0.0662(11) Uani 1.0 2 d .
F2 F 0.6368(6) 0.0846(4) 0.0717(4) 0.0799(13) Uani 1.0 2 d .
F3 F 0.5416(5) 0.1298(4) 0.2090(3) 0.0839(15) Uani 1.0 2 d .
O1 O 0.6266(5) 0.3408(4) 0.0254(3) 0.0465(10) Uani 1.0 2 d .
O2 O 0.5226(5) 0.3952(4) 0.1820(3) 0.0517(11) Uani 1.0 2 d .
O3 O 0.8041(4) 0.3215(4) 0.1613(3) 0.0414(9) Uani 1.0 2 d .
C1 C 0.2219(6) 0.5446(4) 0.2884(3) 0.0243(9) Uani 1.0 2 d .
C2 C 0.1472(6) 0.4255(5) 0.2944(4) 0.0291(10) Uani 1.0 2 d .
C3 C 0.1328(7) 0.3749(5) 0.3809(4) 0.0331(11) Uani 1.0 2 d .
C4 C 0.2013(7) 0.4451(5) 0.4596(4) 0.0324(11) Uani 1.0 2 d .
C5 C 0.2803(6) 0.5659(5) 0.4528(3) 0.0298(11) Uani 1.0 2 d .
C6 C 0.3466(6) 0.6225(6) 0.5414(4) 0.0354(12) Uani 1.0 2 d .
C7 C 0.4305(7) 0.7386(6) 0.5480(4) 0.0449(15) Uani 1.0 2 d .
C8 C 0.4378(6) 0.8011(6) 0.4677(4) 0.0412(13) Uani 1.0 2 d .
C9 C 0.3705(6) 0.7496(5) 0.3800(4) 0.0315(11) Uani 1.0 2 d .
C10 C 0.2914(6) 0.6241(5) 0.3700(3) 0.0268(10) Uani 1.0 2 d .
C11 C 0.2092(7) 0.4165(6) 0.5590(4) 0.0396(13) Uani 1.0 2 d .
C12 C 0.3081(7) 0.5341(6) 0.6135(4) 0.0454(15) Uani 1.0 2 d .
C13 C 0.0493(6) 0.6766(5) 0.1470(3) 0.0271(10) Uani 1.0 2 d .
C14 C 0.0567(7) 0.7695(5) 0.0890(4) 0.0353(11) Uani 1.0 2 d .
C15 C -0.0897(7) 0.8258(5) 0.0736(4) 0.0393(13) Uani 1.0 2 d .
C16 C -0.2417(7) 0.7882(5) 0.1156(4) 0.0367(12) Uani 1.0 2 d .
C17 C -0.2451(7) 0.6945(5) 0.1742(4) 0.0374(12) Uani 1.0 2 d .
C18 C -0.1012(6) 0.6372(5) 0.1895(4) 0.0320(11) Uani 1.0 2 d .
C19 C 0.1801(6) 0.4413(5) 0.0836(3) 0.0297(10) Uani 1.0 2 d .
C20 C 0.1606(7) 0.9296(5) 0.3134(4) 0.0353(12) Uani 1.0 2 d .
C21 C 0.1164(8) 1.0186(6) 0.2590(5) 0.0519(15) Uani 1.0 2 d .
C22 C -0.0413(9) 1.0680(6) 0.2715(5) 0.0596(18) Uani 1.0 2 d .
C23 C -0.1501(8) 1.0284(6) 0.3386(5) 0.0579(18) Uani 1.0 2 d .
C24 C -0.1041(8) 0.9445(7) 0.3936(5) 0.0613(18) Uani 1.0 2 d .
C25 C 0.0508(7) 0.8923(6) 0.3814(5) 0.0482(14) Uani 1.0 2 d .
C26 C 0.5466(8) 0.1631(6) 0.1228(4) 0.0459(14) Uani 1.0 2 d .
H2 H 0.1041 0.3757 0.2392 0.0349 Uiso 1.0 2 calc R
H3 H 0.0766 0.2939 0.3840 0.0398 Uiso 1.0 2 calc R
H7 H 0.4829 0.7766 0.6050 0.0538 Uiso 1.0 2 calc R
H8 H 0.4922 0.8839 0.4734 0.0494 Uiso 1.0 2 calc R
H11A H 0.2696 0.3416 0.5633 0.0475 Uiso 1.0 2 calc R
H11B H 0.0933 0.4020 0.5840 0.0475 Uiso 1.0 2 calc R
H12A H 0.2378 0.5717 0.6639 0.0545 Uiso 1.0 2 calc R
H12B H 0.4145 0.5125 0.6413 0.0545 Uiso 1.0 2 calc R
H14 H 0.1603 0.7945 0.0601 0.0424 Uiso 1.0 2 calc R
H15 H -0.0862 0.8902 0.0341 0.0472 Uiso 1.0 2 calc R
H16 H -0.3421 0.8261 0.1044 0.0440 Uiso 1.0 2 calc R
H17 H -0.3479 0.6700 0.2040 0.0449 Uiso 1.0 2 calc R
H18 H -0.1046 0.5720 0.2282 0.0384 Uiso 1.0 2 calc R
H19A H 0.2594 0.3789 0.0908 0.0356 Uiso 1.0 2 calc R
H19B H 0.1777 0.4580 0.0184 0.0356 Uiso 1.0 2 calc R
H19C H 0.0659 0.4096 0.1016 0.0356 Uiso 1.0 2 calc R
H21 H 0.1925 1.0464 0.2132 0.0623 Uiso 1.0 2 calc R
H22 H -0.0724 1.1285 0.2338 0.0716 Uiso 1.0 2 calc R
H23 H -0.2578 1.0601 0.3462 0.0695 Uiso 1.0 2 calc R
H24 H -0.1782 0.9203 0.4414 0.0736 Uiso 1.0 2 calc R
H25 H 0.0802 0.8318 0.4196 0.0578 Uiso 1.0 2 calc R

loop_
_atom_site_aniso_label
_atom_site_aniso_U_11
_atom_site_aniso_U_22
_atom_site_aniso_U_33
_atom_site_aniso_U_12
_atom_site_aniso_U_13
_atom_site_aniso_U_23
Se1 0.0220(3) 0.0326(3) 0.0186(2) 0.00364(17) 0.00198(16) 0.00362(17)
Se2 0.0282(3) 0.0328(3) 0.0459(4) 0.0006(2) 0.0055(3) 0.0037(3)
S1 0.0285(6) 0.0417(7) 0.0287(6) 0.0014(5) 0.0023(5) 0.0024(5)
F1 0.055(3) 0.074(3) 0.068(3) -0.0275(19) -0.0277(19) 0.028(2)
F2 0.094(4) 0.036(2) 0.106(4) 0.006(2) -0.024(3) -0.006(2)
F3 0.075(3) 0.112(4) 0.069(3) -0.038(3) -0.027(3) 0.065(3)
O1 0.058(3) 0.052(3) 0.032(2) 0.0078(19) 0.0071(18) 0.0162(17)
O2 0.032(2) 0.078(3) 0.042(3) 0.017(2) -0.0015(17) -0.015(2)
O3 0.0228(18) 0.046(3) 0.055(3) 0.0025(15) 0.0005(17) 0.0045(18)
C1 0.026(3) 0.031(3) 0.017(2) 0.0061(18) 0.0016(17) 0.0061(17)
C2 0.028(3) 0.035(3) 0.025(3) 0.005(2) -0.0004(19) 0.0048(19)
C3 0.037(3) 0.034(3) 0.029(3) 0.003(2) 0.003(2) 0.009(2)
C4 0.034(3) 0.043(3) 0.026(3) 0.017(3) 0.009(2) 0.013(2)
C5 0.025(3) 0.047(3) 0.018(3) 0.013(2) 0.0026(18) -0.002(2)
C6 0.023(3) 0.062(4) 0.022(3) 0.020(3) 0.0024(19) -0.003(3)
C7 0.033(3) 0.070(4) 0.029(3) 0.017(3) -0.007(3) -0.014(3)
C8 0.023(3) 0.045(4) 0.049(4) 0.003(3) -0.001(3) -0.017(3)
C9 0.025(3) 0.038(3) 0.031(3) 0.009(2) -0.003(2) -0.005(2)
C10 0.023(3) 0.034(3) 0.024(3) 0.0092(19) 0.0002(18) 0.0014(19)
C11 0.039(3) 0.062(4) 0.025(3) 0.024(3) 0.010(3) 0.017(3)
C12 0.036(3) 0.083(5) 0.023(3) 0.028(3) 0.005(3) 0.010(3)
C13 0.029(3) 0.031(3) 0.021(3) 0.0024(19) -0.0018(18) 0.0010(18)
C14 0.040(3) 0.037(3) 0.030(3) 0.003(3) 0.003(3) 0.008(2)
C15 0.047(4) 0.033(3) 0.040(3) 0.014(3) -0.008(3) 0.004(3)
C16 0.035(3) 0.039(3) 0.036(3) 0.013(3) -0.006(3) -0.004(3)
C17 0.029(3) 0.049(4) 0.034(3) 0.008(3) 0.008(3) 0.002(3)
C18 0.033(3) 0.037(3) 0.028(3) 0.006(2) 0.003(2) 0.008(2)
C19 0.031(3) 0.038(3) 0.020(3) 0.007(2) 0.0008(19) 0.0003(19)
C20 0.031(3) 0.030(3) 0.043(3) 0.005(2) -0.004(3) -0.005(3)
C21 0.054(4) 0.037(4) 0.065(4) 0.006(3) 0.004(4) 0.007(3)
C22 0.056(4) 0.040(4) 0.083(5) 0.018(3) -0.015(4) -0.005(4)
C23 0.040(4) 0.056(4) 0.074(5) 0.020(3) -0.005(4) -0.023(4)
C24 0.038(4) 0.080(5) 0.065(5) 0.015(4) 0.008(3) -0.005(4)
C25 0.038(3) 0.054(4) 0.054(4) 0.016(3) 0.001(3) 0.003(3)
C26 0.043(4) 0.051(4) 0.043(4) -0.013(3) -0.013(3) 0.018(3)

loop_
_atom_type_symbol
_atom_type_description
_atom_type_scat_dispersion_real
_atom_type_scat_dispersion_imag
_atom_type_scat_source
C C 0.0033 0.0016
;
International Tables for Crystallography
(1992, Vol. C, Tables 4.2.6.8 and 6.1.1.4)
;
F F 0.0171 0.0103
;
International Tables for Crystallography
(1992, Vol. C, Tables 4.2.6.8 and 6.1.1.4)
;
O O 0.0106 0.0060
;
International Tables for Crystallography
(1992, Vol. C, Tables 4.2.6.8 and 6.1.1.4)
;
S S 0.1246 0.1234
;
International Tables for Crystallography
(1992, Vol. C, Tables 4.2.6.8 and 6.1.1.4)
;
H H 0.0000 0.0000
;
International Tables for Crystallography
(1992, Vol. C, Table 6.1.1.4)
;
Se Se -0.0929 2.2259
;
International Tables for Crystallography
(1992, Vol. C, Tables 4.2.6.8 and 6.1.1.4)
;

loop_
_geom_angle_atom_site_label_1
_geom_angle_atom_site_label_2
_geom_angle_atom_site_label_3
_geom_angle
_geom_angle_publ_flag
C1 Se1 C13 101.49(19) yes
C1 Se1 C19 102.19(19) yes
C13 Se1 C19 96.1(2) yes
C9 Se2 C20 99.2(3) yes
O1 S1 O2 114.6(3) yes
O1 S1 O3 115.8(3) yes
O1 S1 C26 102.6(3) yes
O2 S1 O3 114.9(3) yes
O2 S1 C26 104.2(3) yes
O3 S1 C26 102.1(3) yes
Se1 C1 C2 117.3(3) yes
Se1 C1 C10 120.9(4) yes
C2 C1 C10 121.4(4) yes
C1 C2 C3 122.0(4) yes
C2 C3 C4 118.8(5) yes
C3 C4 C5 119.0(5) yes
C3 C4 C11 130.9(5) yes
C5 C4 C11 110.1(4) yes
C4 C5 C6 110.5(5) yes
C4 C5 C10 125.1(4) yes
C6 C5 C10 124.4(5) yes
C5 C6 C7 118.9(5) yes
C5 C6 C12 109.6(5) yes
C7 C6 C12 131.5(5) yes
C6 C7 C8 118.0(5) yes
C7 C8 C9 124.6(5) yes
Se2 C9 C8 116.2(4) yes
Se2 C9 C10 125.2(4) yes
C8 C9 C10 118.3(5) yes
C1 C10 C5 113.7(4) yes
C1 C10 C9 130.7(5) yes
C5 C10 C9 115.6(4) yes
C4 C11 C12 105.0(5) yes
C6 C12 C11 104.8(4) yes
Se1 C13 C14 117.9(4) yes
Se1 C13 C18 120.2(4) yes
C14 C13 C18 121.7(5) yes
C13 C14 C15 118.9(5) yes
C14 C15 C16 120.3(5) yes
C15 C16 C17 119.4(5) yes
C16 C17 C18 120.8(5) yes
C13 C18 C17 118.7(5) yes
Se2 C20 C21 117.0(5) yes
Se2 C20 C25 123.5(5) yes
C21 C20 C25 119.5(6) yes
C20 C21 C22 120.0(6) yes
C21 C22 C23 119.8(7) yes
C22 C23 C24 120.1(7) yes
C23 C24 C25 121.2(7) yes
C20 C25 C24 119.5(6) yes
S1 C26 F1 111.4(5) yes
S1 C26 F2 111.9(4) yes
S1 C26 F3 111.5(4) yes
F1 C26 F2 107.7(5) yes
F1 C26 F3 106.9(5) yes
F2 C26 F3 107.3(6) yes
C1 C2 H2 119.018 no
C3 C2 H2 119.018 no
C2 C3 H3 120.630 no
C4 C3 H3 120.619 no
C6 C7 H7 120.988 no
C8 C7 H7 120.996 no
C7 C8 H8 117.712 no
C9 C8 H8 117.698 no
C4 C11 H11A 110.740 no
C4 C11 H11B 110.744 no
C12 C11 H11A 110.734 no
C12 C11 H11B 110.732 no
H11A C11 H11B 108.823 no
C6 C12 H12A 110.801 no
C6 C12 H12B 110.797 no
C11 C12 H12A 110.796 no
C11 C12 H12B 110.800 no
H12A C12 H12B 108.865 no
C13 C14 H14 120.532 no
C15 C14 H14 120.523 no
C14 C15 H15 119.833 no
C16 C15 H15 119.836 no
C15 C16 H16 120.292 no
C17 C16 H16 120.296 no
C16 C17 H17 119.581 no
C18 C17 H17 119.588 no
C13 C18 H18 120.640 no
C17 C18 H18 120.642 no
Se1 C19 H19A 109.471 no
Se1 C19 H19B 109.472 no
Se1 C19 H19C 109.474 no
H19A C19 H19B 109.468 no
H19A C19 H19C 109.467 no
H19B C19 H19C 109.475 no
C20 C21 H21 120.023 no
C22 C21 H21 120.018 no
C21 C22 H22 120.108 no
C23 C22 H22 120.108 no
C22 C23 H23 119.976 no
C24 C23 H23 119.972 no
C23 C24 H24 119.401 no
C25 C24 H24 119.389 no
C20 C25 H25 120.263 no
C24 C25 H25 120.257 no

loop_
_geom_bond_atom_site_label_1
_geom_bond_atom_site_label_2
_geom_bond_distance
_geom_bond_publ_flag
Se1 C1 1.956(5) yes
Se1 C13 1.944(5) yes
Se1 C19 1.947(5) yes
Se2 C9 1.909(6) yes
Se2 C20 1.930(6) yes
S1 O1 1.442(4) yes
S1 O2 1.450(4) yes
S1 O3 1.448(4) yes
S1 C26 1.810(7) yes
F1 C26 1.345(7) yes
F2 C26 1.323(8) yes
F3 C26 1.336(8) yes
C1 C2 1.378(7) yes
C1 C10 1.447(6) yes
C2 C3 1.423(7) yes
C3 C4 1.368(7) yes
C4 C5 1.408(7) yes
C4 C11 1.504(7) yes
C5 C6 1.426(7) yes
C5 C10 1.415(7) yes
C6 C7 1.356(8) yes
C6 C12 1.508(8) yes
C7 C8 1.408(9) yes
C8 C9 1.403(7) yes
C9 C10 1.431(7) yes
C11 C12 1.554(8) yes
C13 C14 1.381(7) yes
C13 C18 1.392(7) yes
C14 C15 1.388(8) yes
C15 C16 1.394(8) yes
C16 C17 1.395(8) yes
C17 C18 1.376(8) yes
C20 C21 1.383(9) yes
C20 C25 1.382(8) yes
C21 C22 1.407(10) yes
C22 C23 1.375(10) yes
C23 C24 1.351(11) yes
C24 C25 1.400(9) yes
C2 H2 0.950 no
C3 H3 0.950 no
C7 H7 0.950 no
C8 H8 0.950 no
C11 H11A 0.990 no
C11 H11B 0.990 no
C12 H12A 0.990 no
C12 H12B 0.990 no
C14 H14 0.950 no
C15 H15 0.950 no
C16 H16 0.950 no
C17 H17 0.950 no
C18 H18 0.950 no
C19 H19A 0.980 no
C19 H19B 0.980 no
C19 H19C 0.980 no
C21 H21 0.950 no
C22 H22 0.950 no
C23 H23 0.950 no
C24 H24 0.950 no
C25 H25 0.950 no

loop_
_geom_contact_atom_site_label_1
_geom_contact_atom_site_label_2
_geom_contact_distance
_geom_contact_publ_flag
_geom_contact_site_symmetry_2
Se1 Se2 3.2469(19) no .
Se1 C9 3.443(5) no .
Se2 C1 3.515(5) no .
Se2 C13 3.546(5) no .
F1 O1 2.935(6) no .
F1 O2 2.973(6) no .
F2 O1 2.940(6) no .
F2 O3 2.923(5) no .
F3 O2 2.966(7) no .
F3 O3 2.931(6) no .
C1 C4 2.811(7) no .
C1 C18 3.222(7) no .
C2 C5 2.736(7) no .
C2 C19 3.077(7) no .
C3 C10 2.885(7) no .
C4 C7 3.593(8) no .
C5 C8 2.708(8) no .
C6 C9 2.842(8) no .
C7 C10 2.881(7) no .
C8 C25 3.569(9) no .
C9 C25 3.087(8) no .
C13 C16 2.761(8) no .
C13 C20 3.464(7) no .
C14 C17 2.780(8) no .
C14 C20 3.540(7) no .
C14 C21 3.419(8) no .
C15 C18 2.785(8) no .
C15 C21 3.486(8) no .
C18 C19 3.457(7) no .
C20 C23 2.781(9) no .
C21 C24 2.751(10) no .
C22 C25 2.766(10) no .
Se1 O1 3.021(4) no 2_665
Se1 O2 3.209(5) no .
Se2 F3 3.400(5) no 1_565
F1 F2 3.187(6) no 2_655
F1 C15 3.372(7) no 2_565
F1 C16 3.344(7) no 2_565
F1 C21 3.565(8) no 1_545
F2 F1 3.187(6) no 2_655
F2 F2 3.255(6) no 2_655
F2 C16 3.566(7) no 1_645
F3 Se2 3.400(5) no 1_545
F3 C21 3.561(8) no 1_545
F3 C22 3.561(9) no 1_645
F3 C23 3.408(9) no 1_645
O1 Se1 3.021(4) no 2_665
O1 C13 3.579(6) no 2_665
O1 C14 3.249(7) no 2_665
O1 C19 3.252(7) no 2_665
O2 Se1 3.209(5) no .
O2 C1 3.287(6) no .
O2 C2 3.410(7) no .
O2 C12 3.213(7) no 2_666
O2 C17 3.580(7) no 1_655
O2 C19 3.161(7) no .
O3 C2 3.341(6) no 1_655
O3 C12 3.588(7) no 2_666
O3 C18 3.405(7) no 1_655
O3 C19 3.373(6) no 1_655
C1 O2 3.287(6) no .
C2 O2 3.410(7) no .
C2 O3 3.341(6) no 1_455
C12 O2 3.213(7) no 2_666
C12 O3 3.588(7) no 2_666
C13 O1 3.579(6) no 2_665
C14 O1 3.249(7) no 2_665
C14 C19 3.564(7) no 2_565
C15 F1 3.372(7) no 2_565
C15 C19 3.471(7) no 2_565
C16 F1 3.344(7) no 2_565
C16 F2 3.566(7) no 1_465
C17 O2 3.580(7) no 1_455
C18 O3 3.405(7) no 1_455
C19 O1 3.252(7) no 2_665
C19 O2 3.161(7) no .
C19 O3 3.373(6) no 1_455
C19 C14 3.564(7) no 2_565
C19 C15 3.471(7) no 2_565
C21 F1 3.565(8) no 1_565
C21 F3 3.561(8) no 1_565
C22 F3 3.561(9) no 1_465
C23 F3 3.408(9) no 1_465
C24 C24 3.506(10) no 2_576
C24 C25 3.511(9) no 2_576
C25 C24 3.511(9) no 2_576
Se1 H2 2.8849 no .
Se1 H14 2.9173 no .
Se1 H18 2.9831 no .
Se2 H8 2.8293 no .
Se2 H21 2.8787 no .
Se2 H25 3.0313 no .
C1 H3 3.3006 no .
C1 H18 2.7736 no .
C1 H19A 3.2143 no .
C1 H19C 3.1003 no .
C2 H18 2.8908 no .
C2 H19A 3.0703 no .
C2 H19C 2.8356 no .
C3 H11A 2.9167 no .
C3 H11B 2.9311 no .
C4 H2 3.2527 no .
C4 H12A 3.1002 no .
C4 H12B 3.0854 no .
C5 H3 3.2595 no .
C5 H7 3.2667 no .
C5 H11A 3.0558 no .
C5 H11B 3.0371 no .
C5 H12A 3.0603 no .
C5 H12B 3.0556 no .
C5 H25 3.4998 no .
C6 H8 3.2148 no .
C6 H11A 3.0987 no .
C6 H11B 3.0838 no .
C7 H12A 2.9299 no .
C7 H12B 2.9247 no .
C8 H25 2.9672 no .
C9 H7 3.3362 no .
C9 H25 2.5824 no .
C10 H2 3.3151 no .
C10 H8 3.2822 no .
C10 H25 2.9529 no .
C11 H3 2.8552 no .
C12 H7 2.8623 no .
C13 H15 3.2445 no .
C13 H17 3.2420 no .
C13 H19B 3.0859 no .
C13 H19C 2.9054 no .
C14 H16 3.2712 no .
C14 H18 3.2774 no .
C14 H21 3.3824 no .
C15 H17 3.2648 no .
C15 H21 3.5390 no .
C16 H14 3.2736 no .
C16 H18 3.2702 no .
C17 H15 3.2665 no .
C18 H2 3.5422 no .
C18 H14 3.2784 no .
C18 H16 3.2654 no .
C18 H19C 3.0559 no .
C19 H2 2.4916 no .
C19 H18 3.3715 no .
C20 H8 3.5952 no .
C20 H22 3.2723 no .
C20 H24 3.2570 no .
C21 H14 3.5728 no .
C21 H23 3.2672 no .
C21 H25 3.2489 no .
C22 H24 3.2171 no .
C23 H21 3.2628 no .
C23 H25 3.2487 no .
C24 H22 3.2180 no .
C25 H21 3.2472 no .
C25 H23 3.2540 no .
H2 H3 2.3681 no .
H2 H18 2.8337 no .
H2 H19A 2.4735 no .
H2 H19B 3.4452 no .
H2 H19C 2.0882 no .
H3 H11A 2.9643 no .
H3 H11B 2.9806 no .
H7 H8 2.3396 no .
H7 H12A 3.0030 no .
H7 H12B 2.9679 no .
H8 H25 3.3216 no .
H11A H12A 2.7667 no .
H11A H12B 2.2563 no .
H11B H12A 2.2562 no .
H11B H12B 2.7771 no .
H14 H15 2.3433 no .
H14 H21 3.2891 no .
H15 H16 2.3458 no .
H15 H21 3.5472 no .
H16 H17 2.3435 no .
H17 H18 2.3296 no .
H18 H19C 2.8223 no .
H21 H22 2.3590 no .
H22 H23 2.3264 no .
H23 H24 2.2922 no .
H24 H25 2.3452 no .
Se1 H17 3.2035 no 1_655
Se2 H16 3.4710 no 1_655
Se2 H17 3.2914 no 1_655
Se2 H23 3.4959 no 1_655
S1 H12A 3.2700 no 2_666
S1 H14 3.2936 no 2_665
S1 H18 3.4205 no 1_655
S1 H19A 3.1278 no .
S1 H19B 3.5227 no 2_665
S1 H19C 3.4631 no 1_655
F1 H15 2.9243 no 2_565
F1 H16 2.8681 no 2_565
F1 H19A 2.8066 no .
F1 H21 2.6190 no 1_545
F2 H14 2.8467 no 2_665
F2 H15 3.1872 no 1_645
F2 H16 2.9155 no 1_645
F2 H22 3.2351 no 1_645
F3 H7 2.7676 no 2_666
F3 H21 2.8197 no 1_545
F3 H22 3.0706 no 1_645
F3 H23 2.7515 no 1_645
O1 H14 2.5637 no 2_665
O1 H16 3.1934 no 2_565
O1 H19A 3.1036 no .
O1 H19B 2.6858 no 2_665
O2 H2 3.4030 no .
O2 H12A 2.8821 no 2_666
O2 H12B 2.6529 no 2_666
O2 H17 3.0306 no 1_655
O2 H18 3.3709 no 1_655
O2 H19A 2.4373 no .
O3 H2 2.6034 no 1_655
O3 H12A 2.6830 no 2_666
O3 H14 3.3145 no 2_665
O3 H18 2.7945 no 1_655
O3 H19C 2.3982 no 1_655
O3 H22 2.7080 no 1_645
C1 H11B 3.1602 no 2_566
C1 H12B 3.1847 no 2_666
C2 H11B 3.1810 no 2_566
C2 H12A 3.1045 no 2_566
C2 H12B 3.5600 no 2_666
C2 H22 3.5153 no 1_545
C3 H11B 3.1388 no 2_566
C3 H12A 3.1199 no 2_566
C3 H22 3.4703 no 1_545
C4 H11B 3.0911 no 2_566
C4 H12B 3.3848 no 2_666
C5 H11B 3.0575 no 2_566
C5 H12B 2.9203 no 2_666
C6 H11A 3.4005 no 2_666
C6 H12B 3.5092 no 2_666
C7 H11A 3.0062 no 2_666
C7 H23 2.9586 no 2_576
C8 H8 3.4084 no 2_676
C8 H11A 2.9105 no 2_666
C8 H23 3.3132 no 2_576
C8 H24 3.2202 no 1_655
C9 H11A 3.2338 no 2_666
C9 H12B 3.4334 no 2_666
C9 H17 3.4687 no 1_655
C10 H11A 3.5684 no 2_666
C10 H11B 3.1053 no 2_566
C10 H12B 2.8701 no 2_666
C11 H18 3.1741 no 2_566
C11 H25 3.3996 no 2_566
C12 H18 3.0673 no 2_566
C13 H19B 3.1106 no 2_565
C14 H19B 3.1759 no 2_565
C14 H19C 3.2576 no 2_565
C15 H19A 3.2378 no 2_565
C15 H19B 3.2097 no 2_565
C15 H19C 3.3893 no 2_565
C16 H19A 3.2911 no 2_565
C16 H19B 3.1866 no 2_565
C17 H19B 3.1350 no 2_565
C18 H11B 3.3472 no 2_566
C18 H12A 3.3818 no 2_566
C18 H19B 3.0916 no 2_565
C19 H19B 3.5083 no 2_565
C21 H3 3.3398 no 1_565
C22 H2 3.5037 no 1_565
C22 H3 2.8439 no 1_565
C23 H3 3.2315 no 1_565
C23 H7 3.5676 no 2_576
C24 H8 3.4239 no 1_455
C24 H11A 3.3722 no 2_566
C24 H24 3.3598 no 2_576
C24 H25 3.3962 no 2_576
C25 H11A 3.5642 no 2_566
C25 H11B 3.3739 no 2_566
C25 H24 3.1657 no 2_576
C26 H14 3.5579 no 2_665
C26 H19A 3.4806 no .
C26 H21 3.2938 no 1_545
C26 H22 3.4780 no 1_645
H2 O2 3.4030 no .
H2 O3 2.6034 no 1_455
H2 C22 3.5037 no 1_545
H2 H12A 3.1158 no 2_566
H2 H22 2.8882 no 1_545
H3 C21 3.3398 no 1_545
H3 C22 2.8439 no 1_545
H3 C23 3.2315 no 1_545
H3 H12A 3.1156 no 2_566
H3 H22 2.8177 no 1_545
H3 H23 3.4695 no 1_545
H3 H25 3.4689 no 2_566
H7 F3 2.7676 no 2_666
H7 C23 3.5676 no 2_576
H7 H11A 3.3378 no 2_666
H7 H23 2.6671 no 2_576
H8 C8 3.4084 no 2_676
H8 C24 3.4239 no 1_655
H8 H8 2.5329 no 2_676
H8 H11A 3.2229 no 2_666
H8 H23 3.3223 no 1_655
H8 H23 3.2323 no 2_576
H8 H24 2.6458 no 1_655
H8 H24 3.5489 no 2_576
H11A C6 3.4005 no 2_666
H11A C7 3.0062 no 2_666
H11A C8 2.9105 no 2_666
H11A C9 3.2338 no 2_666
H11A C10 3.5684 no 2_666
H11A C24 3.3722 no 2_566
H11A C25 3.5642 no 2_566
H11A H7 3.3378 no 2_666
H11A H8 3.2229 no 2_666
H11A H17 3.4329 no 2_566
H11A H18 3.3507 no 2_566
H11A H24 2.8514 no 2_566
H11A H25 3.2128 no 2_566
H11B C1 3.1602 no 2_566
H11B C2 3.1810 no 2_566
H11B C3 3.1388 no 2_566
H11B C4 3.0911 no 2_566
H11B C5 3.0575 no 2_566
H11B C10 3.1053 no 2_566
H11B C18 3.3472 no 2_566
H11B C25 3.3739 no 2_566
H11B H18 2.6914 no 2_566
H11B H24 3.5964 no 2_566
H11B H25 2.7539 no 2_566
H12A S1 3.2700 no 2_666
H12A O2 2.8821 no 2_666
H12A O3 2.6830 no 2_666
H12A C2 3.1045 no 2_566
H12A C3 3.1199 no 2_566
H12A C18 3.3818 no 2_566
H12A H2 3.1158 no 2_566
H12A H3 3.1156 no 2_566
H12A H17 3.5874 no 2_566
H12A H18 2.4939 no 2_566
H12B O2 2.6529 no 2_666
H12B C1 3.1847 no 2_666
H12B C2 3.5600 no 2_666
H12B C4 3.3848 no 2_666
H12B C5 2.9203 no 2_666
H12B C6 3.5092 no 2_666
H12B C9 3.4334 no 2_666
H12B C10 2.8701 no 2_666
H12B H17 3.1663 no 2_566
H12B H18 3.2214 no 2_566
H14 S1 3.2936 no 2_665
H14 F2 2.8467 no 2_665
H14 O1 2.5637 no 2_665
H14 O3 3.3145 no 2_665
H14 C26 3.5579 no 2_665
H14 H19C 3.3912 no 2_565
H15 F1 2.9243 no 2_565
H15 F2 3.1872 no 1_465
H15 H15 2.9017 no 2_575
H15 H19A 3.4016 no 2_565
H16 Se2 3.4710 no 1_455
H16 F1 2.8681 no 2_565
H16 F2 2.9155 no 1_465
H16 O1 3.1934 no 2_565
H16 H19A 3.4785 no 2_565
H17 Se1 3.2035 no 1_455
H17 Se2 3.2914 no 1_455
H17 O2 3.0306 no 1_455
H17 C9 3.4687 no 1_455
H17 H11A 3.4329 no 2_566
H17 H12A 3.5874 no 2_566
H17 H12B 3.1663 no 2_566
H18 S1 3.4205 no 1_455
H18 O2 3.3709 no 1_455
H18 O3 2.7945 no 1_455
H18 C11 3.1741 no 2_566
H18 C12 3.0673 no 2_566
H18 H11A 3.3507 no 2_566
H18 H11B 2.6914 no 2_566
H18 H12A 2.4939 no 2_566
H18 H12B 3.2214 no 2_566
H18 H19B 3.5747 no 2_565
H19A S1 3.1278 no .
H19A F1 2.8066 no .
H19A O1 3.1036 no .
H19A O2 2.4373 no .
H19A C15 3.2378 no 2_565
H19A C16 3.2911 no 2_565
H19A C26 3.4806 no .
H19A H15 3.4016 no 2_565
H19A H16 3.4785 no 2_565
H19B S1 3.5227 no 2_665
H19B O1 2.6858 no 2_665
H19B C13 3.1106 no 2_565
H19B C14 3.1759 no 2_565
H19B C15 3.2097 no 2_565
H19B C16 3.1866 no 2_565
H19B C17 3.1350 no 2_565
H19B C18 3.0916 no 2_565
H19B C19 3.5083 no 2_565
H19B H18 3.5747 no 2_565
H19B H19B 3.0984 no 2_565
H19B H19C 3.1416 no 2_565
H19C S1 3.4631 no 1_455
H19C O3 2.3982 no 1_455
H19C C14 3.2576 no 2_565
H19C C15 3.3893 no 2_565
H19C H14 3.3912 no 2_565
H19C H19B 3.1416 no 2_565
H21 F1 2.6190 no 1_565
H21 F3 2.8197 no 1_565
H21 C26 3.2938 no 1_565
H22 F2 3.2351 no 1_465
H22 F3 3.0706 no 1_465
H22 O3 2.7080 no 1_465
H22 C2 3.5153 no 1_565
H22 C3 3.4703 no 1_565
H22 C26 3.4780 no 1_465
H22 H2 2.8882 no 1_565
H22 H3 2.8177 no 1_565
H23 Se2 3.4959 no 1_455
H23 F3 2.7515 no 1_465
H23 C7 2.9586 no 2_576
H23 C8 3.3132 no 2_576
H23 H3 3.4695 no 1_565
H23 H7 2.6671 no 2_576
H23 H8 3.3223 no 1_455
H23 H8 3.2323 no 2_576
H24 C8 3.2202 no 1_455
H24 C24 3.3598 no 2_576
H24 C25 3.1657 no 2_576
H24 H8 2.6458 no 1_455
H24 H8 3.5489 no 2_576
H24 H11A 2.8514 no 2_566
H24 H11B 3.5964 no 2_566
H24 H24 3.4771 no 2_576
H24 H25 3.1839 no 2_576
H25 C11 3.3996 no 2_566
H25 C24 3.3962 no 2_576
H25 H3 3.4689 no 2_566
H25 H11A 3.2128 no 2_566
H25 H11B 2.7539 no 2_566
H25 H24 3.1839 no 2_576

loop_
_geom_torsion_atom_site_label_1
_geom_torsion_atom_site_label_2
_geom_torsion_atom_site_label_3
_geom_torsion_atom_site_label_4
_geom_torsion
_geom_torsion_publ_flag
C1 Se1 C13 C14 152.1(3) no
C1 Se1 C13 C18 -31.0(4) no
C13 Se1 C1 C2 93.9(3) no
C13 Se1 C1 C10 -92.9(4) no
C19 Se1 C1 C2 -5.0(4) no
C19 Se1 C1 C10 168.2(3) no
C19 Se1 C13 C14 -104.1(3) no
C19 Se1 C13 C18 72.8(3) no
C9 Se2 C20 C21 179.1(3) no
C9 Se2 C20 C25 -2.8(4) no
C20 Se2 C9 C8 -86.9(4) no
C20 Se2 C9 C10 86.7(4) no
O1 S1 C26 F1 -59.9(4) no
O1 S1 C26 F2 60.7(5) no
O1 S1 C26 F3 -179.1(4) no
O2 S1 C26 F1 59.9(4) no
O2 S1 C26 F2 -179.5(4) no
O2 S1 C26 F3 -59.4(5) no
O3 S1 C26 F1 179.8(4) no
O3 S1 C26 F2 -59.6(4) no
O3 S1 C26 F3 60.6(4) no
Se1 C1 C2 C3 173.8(3) no
Se1 C1 C10 C5 -170.5(3) no
Se1 C1 C10 C9 8.4(7) no
C2 C1 C10 C5 2.3(6) no
C2 C1 C10 C9 -178.7(4) no
C10 C1 C2 C3 0.6(7) no
C1 C2 C3 C4 -2.6(7) no
C2 C3 C4 C5 1.4(7) no
C2 C3 C4 C11 -178.7(5) no
C3 C4 C5 C6 -178.7(4) no
C3 C4 C5 C10 1.9(8) no
C3 C4 C11 C12 178.6(5) no
C5 C4 C11 C12 -1.5(6) no
C11 C4 C5 C6 1.4(6) no
C11 C4 C5 C10 -178.1(4) no
C4 C5 C6 C7 178.6(4) no
C4 C5 C6 C12 -0.6(6) no
C4 C5 C10 C1 -3.7(7) no
C4 C5 C10 C9 177.2(4) no
C6 C5 C10 C1 177.0(4) no
C6 C5 C10 C9 -2.1(7) no
C10 C5 C6 C7 -1.9(8) no
C10 C5 C6 C12 178.8(4) no
C5 C6 C7 C8 4.3(8) no
C5 C6 C12 C11 -0.4(6) no
C7 C6 C12 C11 -179.5(6) no
C12 C6 C7 C8 -176.7(5) no
C6 C7 C8 C9 -2.9(8) no
C7 C8 C9 Se2 172.9(5) no
C7 C8 C9 C10 -1.2(8) no
Se2 C9 C10 C1 11.1(7) no
Se2 C9 C10 C5 -170.0(3) no
C8 C9 C10 C1 -175.4(4) no
C8 C9 C10 C5 3.5(7) no
C4 C11 C12 C6 1.1(5) no
Se1 C13 C14 C15 177.6(3) no
Se1 C13 C18 C17 -178.1(3) no
C14 C13 C18 C17 -1.3(7) no
C18 C13 C14 C15 0.7(7) no
C13 C14 C15 C16 -0.4(7) no
C14 C15 C16 C17 0.7(7) no
C15 C16 C17 C18 -1.3(7) no
C16 C17 C18 C13 1.6(7) no
Se2 C20 C21 C22 176.5(4) no
Se2 C20 C25 C24 -177.5(3) no
C21 C20 C25 C24 0.6(8) no
C25 C20 C21 C22 -1.7(8) no
C20 C21 C22 C23 0.7(9) no
C21 C22 C23 C24 1.5(9) no
C22 C23 C24 C25 -2.6(10) no
C23 C24 C25 C20 1.6(9) no

loop_
_cod_related_entry_id
_cod_related_entry_database
_cod_related_entry_code
1 ChemSpider 30661249
